data_4508895
loop_
_publ_author_name
'Asensio, Gregorio'
'Medio-Simon, Mercedes'
'Alem\'an, Pedro'
'de Arellano, Carmen Ram\'irez'

_publ_section_title
;
 The Role of Organic Fluorine in the Supramolecular Assembly of
 Halogenated \b-Hydroxysulphoxides Diastereomers
;
_journal_issue 12
_journal_name_full 'Crystal Growth &amp; Design'
_journal_page_first 2769
_journal_paper_doi 10.1021/cg060465m
_journal_volume 6
_journal_year 2006
_chemical_absolute_configuration ad
_chemical_formula_sum 'C12 H18 O2 S'
_chemical_formula_weight 226.32
_chemical_name_systematic
; 
 ? 
;
_space_group_IT_number 4
_symmetry_cell_setting monoclinic
_symmetry_space_group_name_Hall 'P 2yb'
_symmetry_space_group_name_H-M 'P 1 21 1'
_atom_sites_solution_hydrogens geom
_atom_sites_solution_primary direct
_atom_sites_solution_secondary difmap
_audit_creation_method SHELXL-97
_cell_angle_alpha 90.00
_cell_angle_beta 105.36(3)
_cell_angle_gamma 90.00
_cell_formula_units_Z 2
_cell_length_a 9.3954(19)
_cell_length_b 5.3324(11)
_cell_length_c 12.688(3)
_cell_measurement_reflns_used 3031
_cell_measurement_temperature 173(2)
_cell_measurement_theta_max 30.034
_cell_measurement_theta_min 0.998
_cell_volume 613.0(2)
_computing_cell_refinement 'HKL Scalepack (Otwinowski & Minor 1997)'
_computing_data_collection 'Collect (Nonius BV, 1997-2000)'
_computing_data_reduction 'HKL Denzo&Scalepack (Otwinowski&Minor 1997)'
_computing_molecular_graphics 'SHELXTL v6.14, Bruker AXS 2000-2003'
_computing_publication_material 'Bruker SHELXTL'
_computing_structure_refinement 'SHELXL-97 (Sheldrick, 1997)'
_computing_structure_solution 'SHELXS-97 (Sheldrick, 1990)'
_diffrn_ambient_temperature 173(2)
_diffrn_detector_area_resol_mean 9
_diffrn_measured_fraction_theta_full 0.988
_diffrn_measured_fraction_theta_max 0.988
_diffrn_measurement_device_type KappaCCD
_diffrn_measurement_method \w-scans
_diffrn_radiation_monochromator graphite
_diffrn_radiation_source 'fine-focus sealed tube'
_diffrn_radiation_type MoK\a
_diffrn_radiation_wavelength 0.71073
_diffrn_reflns_av_R_equivalents 0.0880
_diffrn_reflns_av_sigmaI/netI 0.1263
_diffrn_reflns_limit_h_max 12
_diffrn_reflns_limit_h_min -12
_diffrn_reflns_limit_k_max 7
_diffrn_reflns_limit_k_min -7
_diffrn_reflns_limit_l_max 16
_diffrn_reflns_limit_l_min -16
_diffrn_reflns_number 5780
_diffrn_reflns_theta_full 28.27
_diffrn_reflns_theta_max 28.27
_diffrn_reflns_theta_min 5.18
_exptl_absorpt_coefficient_mu 0.243
_exptl_absorpt_correction_type none
_exptl_crystal_colour colourless
_exptl_crystal_density_diffrn 1.226
_exptl_crystal_density_method 'not measured'
_exptl_crystal_description needle
_exptl_crystal_F_000 244
_exptl_crystal_size_max 0.38
_exptl_crystal_size_mid 0.06
_exptl_crystal_size_min 0.06
_refine_diff_density_max 0.260
_refine_diff_density_min -0.222
_refine_diff_density_rms 0.048
_refine_ls_abs_structure_details 'Flack H D (1983), Acta Cryst. A39, 876-881'
_refine_ls_abs_structure_Flack -0.19(10)
_refine_ls_extinction_method none
_refine_ls_goodness_of_fit_ref 1.002
_refine_ls_hydrogen_treatment constr
_refine_ls_matrix_type full
_refine_ls_number_parameters 140
_refine_ls_number_reflns 2993
_refine_ls_number_restraints 1
_refine_ls_restrained_S_all 1.002
_refine_ls_R_factor_all 0.1295
_refine_ls_R_factor_gt 0.0597
_refine_ls_shift/su_max 0.000
_refine_ls_shift/su_mean 0.000
_refine_ls_structure_factor_coef Fsqd
_refine_ls_weighting_details 'calc w=1/[\s^2^(Fo^2^)+(0.0420P)^2^+0.0000P] where P=(Fo^2^+2Fc^2^)/3'
_refine_ls_weighting_scheme calc
_refine_ls_wR_factor_gt 0.1008
_refine_ls_wR_factor_ref 0.1177
_reflns_number_gt 1747
_reflns_number_total 2993
_reflns_threshold_expression >2sigma(I)
_cod_data_source_file cg060465msup1.cif
_cod_data_source_block mms09_6a
_cod_original_sg_symbol_H-M P2(1)
_cod_database_code 4508895

loop_
_symmetry_equiv_pos_as_xyz
'x, y, z'
'-x, y+1/2, -z'

loop_
_atom_site_label
_atom_site_type_symbol
_atom_site_fract_x
_atom_site_fract_y
_atom_site_fract_z
_atom_site_U_iso_or_equiv
_atom_site_adp_type
_atom_site_occupancy
_atom_site_symmetry_multiplicity
_atom_site_calc_flag
_atom_site_refinement_flags
S1 S 0.90648(9) 0.12710(17) 0.67856(6) 0.0460(2) Uani 1 1 d .
O1 O 1.0544(2) 0.2275(5) 0.67599(17) 0.0590(7) Uani 1 1 d .
O2 O 0.7907(2) -0.0957(4) 0.46309(17) 0.0498(6) Uani 1 1 d .
H2 H 0.8357 -0.1528 0.4193 0.075 Uiso 1 1 calc R
C1 C 0.7710(3) 0.2660(7) 0.5655(2) 0.0464(8) Uani 1 1 d .
H1A H 0.6709 0.2266 0.5723 0.056 Uiso 1 1 calc R
H1B H 0.7829 0.4505 0.5683 0.056 Uiso 1 1 calc R
C2 C 0.7862(3) 0.1703(6) 0.4562(2) 0.0420(8) Uani 1 1 d .
H2A H 0.8813 0.2325 0.4446 0.050 Uiso 1 1 calc R
C3 C 0.6578(3) 0.2646(6) 0.3627(3) 0.0459(8) Uani 1 1 d .
H3 H 0.6534 0.4514 0.3682 0.055 Uiso 1 1 calc R
C4 C 0.6854(4) 0.1992(6) 0.2519(3) 0.0557(10) Uani 1 1 d .
H4A H 0.6958 0.0172 0.2466 0.084 Uiso 1 1 calc R
H4B H 0.7760 0.2817 0.2457 0.084 Uiso 1 1 calc R
H4C H 0.6019 0.2570 0.1929 0.084 Uiso 1 1 calc R
C5 C 0.5099(3) 0.1586(8) 0.3700(3) 0.0546(10) Uani 1 1 d .
H5A H 0.5148 -0.0250 0.3718 0.082 Uiso 1 1 calc R
H5B H 0.4320 0.2126 0.3062 0.082 Uiso 1 1 calc R
H5C H 0.4878 0.2200 0.4367 0.082 Uiso 1 1 calc R
C11 C 0.8529(3) 0.3007(6) 0.7833(2) 0.0396(7) Uani 1 1 d .
C12 C 0.7334(3) 0.2158(6) 0.8199(3) 0.0479(8) Uani 1 1 d .
H12 H 0.6811 0.0686 0.7899 0.057 Uiso 1 1 calc R
C13 C 0.6929(3) 0.3497(6) 0.9003(3) 0.0508(9) Uani 1 1 d .
H13 H 0.6113 0.2931 0.9249 0.061 Uiso 1 1 calc R
C14 C 0.7662(3) 0.5616(6) 0.9460(2) 0.0443(8) Uani 1 1 d .
C15 C 0.8865(3) 0.6410(7) 0.9085(2) 0.0472(7) Uani 1 1 d .
H15 H 0.9403 0.7861 0.9393 0.057 Uiso 1 1 calc R
C16 C 0.9275(4) 0.5100(6) 0.8272(3) 0.0466(8) Uani 1 1 d .
H16 H 1.0084 0.5669 0.8020 0.056 Uiso 1 1 calc R
C7 C 0.7186(4) 0.7044(7) 1.0338(3) 0.0591(11) Uani 1 1 d .
H7A H 0.6157 0.6637 1.0301 0.089 Uiso 1 1 calc R
H7B H 0.7277 0.8849 1.0226 0.089 Uiso 1 1 calc R
H7C H 0.7816 0.6571 1.1057 0.089 Uiso 1 1 calc R

loop_
_atom_site_aniso_label
_atom_site_aniso_U_11
_atom_site_aniso_U_22
_atom_site_aniso_U_33
_atom_site_aniso_U_23
_atom_site_aniso_U_13
_atom_site_aniso_U_12
S1 0.0527(5) 0.0468(5) 0.0426(4) 0.0044(4) 0.0198(3) 0.0082(4)
O1 0.0503(13) 0.0844(18) 0.0483(13) 0.0061(12) 0.0232(11) 0.0074(12)
O2 0.0699(17) 0.0422(14) 0.0453(14) 0.0008(10) 0.0297(12) 0.0056(11)
C1 0.0530(19) 0.0393(18) 0.0495(18) -0.0011(15) 0.0182(15) 0.0063(16)
C2 0.0484(17) 0.039(2) 0.0431(16) 0.0002(14) 0.0208(14) -0.0035(14)
C3 0.0486(19) 0.0378(18) 0.0500(19) 0.0008(16) 0.0107(15) -0.0049(16)
C4 0.0557(19) 0.067(3) 0.0447(17) 0.0053(17) 0.0130(15) -0.0042(17)
C5 0.0525(19) 0.056(3) 0.0561(19) 0.002(2) 0.0150(16) -0.0021(19)
C11 0.0454(18) 0.0388(18) 0.0376(17) 0.0092(14) 0.0163(14) 0.0098(15)
C12 0.0493(18) 0.046(2) 0.0540(19) 0.0025(15) 0.0228(16) -0.0032(15)
C13 0.046(2) 0.057(2) 0.055(2) 0.0063(18) 0.0250(17) 0.0011(17)
C14 0.0455(18) 0.051(2) 0.0394(17) 0.0056(15) 0.0161(14) 0.0095(16)
C15 0.0499(17) 0.0458(18) 0.0445(16) -0.0028(18) 0.0101(14) -0.0020(18)
C16 0.049(2) 0.0501(19) 0.0458(19) 0.0034(16) 0.0223(16) 0.0038(16)
C7 0.059(2) 0.074(3) 0.051(2) -0.0018(17) 0.0256(17) 0.0108(18)

loop_
_atom_type_symbol
_atom_type_description
_atom_type_scat_dispersion_real
_atom_type_scat_dispersion_imag
_atom_type_scat_source
C C 0.0033 0.0016 'International Tables Vol C Tables 4.2.6.8 and 6.1.1.4'
H H 0.0000 0.0000 'International Tables Vol C Tables 4.2.6.8 and 6.1.1.4'
O O 0.0106 0.0060 'International Tables Vol C Tables 4.2.6.8 and 6.1.1.4'
S S 0.1246 0.1234 'International Tables Vol C Tables 4.2.6.8 and 6.1.1.4'

loop_
_geom_angle_atom_site_label_1
_geom_angle_atom_site_label_2
_geom_angle_atom_site_label_3
_geom_angle
O1 S1 C11 105.97(15)
O1 S1 C1 107.39(15)
C11 S1 C1 95.72(14)
C2 C1 S1 111.8(2)
O2 C2 C1 106.7(2)
O2 C2 C3 112.2(3)
C1 C2 C3 110.5(2)
C5 C3 C4 110.4(3)
C5 C3 C2 111.9(3)
C4 C3 C2 110.1(3)
C16 C11 C12 120.2(3)
C16 C11 S1 120.8(2)
C12 C11 S1 119.0(3)
C13 C12 C11 118.7(3)
C14 C13 C12 122.3(3)
C13 C14 C15 117.7(3)
C13 C14 C7 120.9(3)
C15 C14 C7 121.3(3)
C16 C15 C14 120.6(3)
C11 C16 C15 120.4(3)

loop_
_geom_bond_atom_site_label_1
_geom_bond_atom_site_label_2
_geom_bond_distance
S1 O1 1.498(2)
S1 C11 1.797(3)
S1 C1 1.806(3)
O2 C2 1.421(4)
C1 C2 1.519(4)
C2 C3 1.537(4)
C3 C5 1.525(4)
C3 C4 1.535(4)
C11 C16 1.357(4)
C11 C12 1.399(4)
C12 C13 1.380(4)
C13 C14 1.369(5)
C14 C15 1.403(4)
C14 C7 1.512(4)
C15 C16 1.382(4)

loop_
_geom_hbond_atom_site_label_D
_geom_hbond_atom_site_label_H
_geom_hbond_atom_site_label_A
_geom_hbond_distance_DH
_geom_hbond_distance_HA
_geom_hbond_distance_DA
_geom_hbond_angle_DHA
_geom_hbond_site_symmetry_A
C7 H7C O1 0.98 2.82 3.737(4) 156.9 2_757
C3 H3 O2 1.00 2.85 3.738(4) 148.3 1_565
C1 H1B O2 0.99 2.77 3.665(4) 150.1 1_565
C4 H4A O1 0.98 2.76 3.458(4) 128.3 2_746
O2 H2 O1 0.84 1.90 2.735(3) 177.2 2_746

loop_
_geom_torsion_atom_site_label_1
_geom_torsion_atom_site_label_2
_geom_torsion_atom_site_label_3
_geom_torsion_atom_site_label_4
_geom_torsion
O1 S1 C1 C2 68.6(2)
C11 S1 C1 C2 177.4(2)
S1 C1 C2 O2 50.3(3)
S1 C1 C2 C3 172.6(2)
O2 C2 C3 C5 54.2(3)
C1 C2 C3 C5 -64.8(3)
O2 C2 C3 C4 -69.1(3)
C1 C2 C3 C4 171.9(2)
O1 S1 C11 C16 12.1(3)
C1 S1 C11 C16 -97.9(3)
O1 S1 C11 C12 -167.3(2)
C1 S1 C11 C12 82.7(3)
C16 C11 C12 C13 0.5(5)
S1 C11 C12 C13 179.9(2)
C11 C12 C13 C14 -0.5(5)
C12 C13 C14 C15 -0.2(5)
C12 C13 C14 C7 179.8(3)
C13 C14 C15 C16 0.8(5)
C7 C14 C15 C16 -179.2(3)
C12 C11 C16 C15 0.1(5)
S1 C11 C16 C15 -179.3(2)
C14 C15 C16 C11 -0.7(5)
H2 O2 C1 H1A 157.5
H2 O2 S1 O1 25.3
H2 O2 C2 H2A -36.9
C11 S1 C2 O2 -135.09(18)
O1 S1 C2 O2 111.23(17)
